data_4130380
loop_
_publ_author_name
'Topi\'c, Filip'
'Rissanen, Kari'

_publ_section_title
;
 Systematic Construction of Ternary Cocrystals by Orthogonal and Robust
 Hydrogen and Halogen Bonds.
;
_journal_issue 20
_journal_name_full 'Journal of the American Chemical Society'
_journal_page_first 6610
_journal_page_last 6616
_journal_paper_doi 10.1021/jacs.6b02854
_journal_volume 138
_journal_year 2016
_chemical_formula_moiety 'C12 H24 O6, 2.22(C6 F5 I), C2 H6 N2 S'
_chemical_formula_sum 'C27.35 H30 F11.12 I2.22 N2 O6 S'
_chemical_formula_weight 1008.52
_space_group_crystal_system triclinic
_space_group_IT_number 2
_space_group_name_Hall '-P 1'
_space_group_name_H-M_alt 'P -1'
_atom_sites_solution_hydrogens geom
_atom_sites_solution_primary iterative
_atom_sites_solution_secondary difmap
_audit_creation_method SHELXL-2014/7
_cell_angle_alpha 68.9618(16)
_cell_angle_beta 85.8437(13)
_cell_angle_gamma 69.8182(16)
_cell_formula_units_Z 4
_cell_length_a 12.44152(19)
_cell_length_b 16.9891(3)
_cell_length_c 19.5792(3)
_cell_measurement_reflns_used 37143
_cell_measurement_temperature 123.0(1)
_cell_measurement_theta_max 29.3360
_cell_measurement_theta_min 3.8300
_cell_volume 3619.20(12)
_computing_cell_refinement 'CrysAlisPro 1.171.38.41 (Rigaku OD, 2015)'
_computing_data_collection 'CrysAlisPro 1.171.38.41 (Rigaku OD, 2015)'
_computing_data_reduction 'CrysAlisPro 1.171.38.41 (Rigaku OD, 2015)'
_computing_publication_material 'WinGX (Farrugia, 2012)'
_computing_structure_refinement 'SHELXL-2014/7 (Sheldrick, 2015)'
_computing_structure_solution 'SHELXT-2014/5 (Sheldrick, 2015)'
_diffrn_ambient_environment N~2~
_diffrn_ambient_temperature 123.0(1)
_diffrn_detector 'CCD plate'
_diffrn_detector_area_resol_mean 5.1977
_diffrn_detector_type Atlas
_diffrn_measured_fraction_theta_full 0.998
_diffrn_measured_fraction_theta_max 0.891
_diffrn_measurement_device 'four-circle diffractometer'
_diffrn_measurement_device_type 'SuperNova, Dual, Cu at zero, Atlas'
_diffrn_radiation_monochromator mirror
_diffrn_radiation_probe x-ray
_diffrn_radiation_type MoK\a
_diffrn_radiation_wavelength 0.71073
_diffrn_reflns_av_R_equivalents 0.0265
_diffrn_reflns_av_unetI/netI 0.0255
_diffrn_reflns_Laue_measured_fraction_full 0.998
_diffrn_reflns_Laue_measured_fraction_max 0.891
_diffrn_reflns_limit_h_max 17
_diffrn_reflns_limit_h_min -16
_diffrn_reflns_limit_k_max 23
_diffrn_reflns_limit_k_min -23
_diffrn_reflns_limit_l_max 26
_diffrn_reflns_limit_l_min -27
_diffrn_reflns_number 64783
_diffrn_reflns_point_group_measured_fraction_full 0.998
_diffrn_reflns_point_group_measured_fraction_max 0.891
_diffrn_reflns_theta_full 25.250
_diffrn_reflns_theta_max 29.568
_diffrn_reflns_theta_min 3.288
_diffrn_source 'micro-focus sealed X-ray tube'
_diffrn_source_type 'SuperNova (Mo) X-ray Source'
_exptl_absorpt_coefficient_mu 2.105
_exptl_absorpt_correction_T_max 0.798
_exptl_absorpt_correction_T_min 0.620
_exptl_absorpt_correction_type gaussian
_exptl_absorpt_process_details
;
CrysAlisPro 1.171.38.41 (Rigaku Oxford Diffraction, 2015)
Numerical absorption correction based on gaussian integration over
 a multifaceted crystal model.
Empirical absorption correction using spherical harmonics,
 implemented in SCALE3 ABSPACK scaling algorithm.
;
_exptl_crystal_colour colourless
_exptl_crystal_density_diffrn 1.851
_exptl_crystal_density_method 'not measured'
_exptl_crystal_description plate
_exptl_crystal_F_000 1961
_exptl_crystal_size_max 0.321
_exptl_crystal_size_mid 0.256
_exptl_crystal_size_min 0.117
_refine_diff_density_max 0.631
_refine_diff_density_min -0.847
_refine_diff_density_rms 0.077
_refine_ls_extinction_method none
_refine_ls_goodness_of_fit_ref 1.058
_refine_ls_hydrogen_treatment constr
_refine_ls_matrix_type full
_refine_ls_number_parameters 1061
_refine_ls_number_reflns 18087
_refine_ls_number_restraints 1810
_refine_ls_restrained_S_all 1.028
_refine_ls_R_factor_all 0.0312
_refine_ls_R_factor_gt 0.0261
_refine_ls_shift/su_max 0.004
_refine_ls_shift/su_mean 0.000
_refine_ls_structure_factor_coef Fsqd
_refine_ls_weighting_details 'w=1/[\s^2^(Fo^2^)+(0.0213P)^2^+3.0278P] where P=(Fo^2^+2Fc^2^)/3'
_refine_ls_weighting_scheme calc
_refine_ls_wR_factor_gt 0.0587
_refine_ls_wR_factor_ref 0.0615
_reflns_Friedel_coverage 0.000
_reflns_number_gt 16078
_reflns_number_total 18087
_reflns_threshold_expression 'I > 2\s(I)'
_cod_data_source_file ja6b02854_si_002.cif
_cod_data_source_block A_D_1-2_2_123K
_cod_original_cell_volume 3619.20(11)
_cod_database_code 4130380
_shelx_shelxl_version_number 2014/7
_shelx_space_group_comment
;
The symmetry employed for this shelxl refinement is uniquely defined
by the following loop, which should always be used as a source of
symmetry information in preference to the above space-group names.
They are only intended as comments.
;
_shelx_estimated_absorpt_t_min 0.554
_shelx_estimated_absorpt_t_max 0.792

loop_
_space_group_symop_operation_xyz
'x, y, z'
'-x, -y, -z'

loop_
_atom_site_label
_atom_site_type_symbol
_atom_site_fract_x
_atom_site_fract_y
_atom_site_fract_z
_atom_site_U_iso_or_equiv
_atom_site_adp_type
_atom_site_occupancy
_atom_site_site_symmetry_order
_atom_site_calc_flag
_atom_site_refinement_flags_posn
_atom_site_refinement_flags_adp
_atom_site_refinement_flags_occupancy
_atom_site_disorder_assembly
_atom_site_disorder_group
C1A C 0.22288(16) 0.50621(13) 0.40289(11) 0.0158(4) Uani 1 1 d . . . . .
C2A C 0.35104(18) 0.47481(15) 0.50666(11) 0.0225(4) Uani 1 1 d . . . . .
H2AC H 0.3254 0.5360 0.5071 0.034 Uiso 1 1 calc R U . . .
H2AD H 0.4337 0.4464 0.5193 0.034 Uiso 1 1 calc R U . . .
H2AE H 0.3102 0.4400 0.5426 0.034 Uiso 1 1 calc R U . . .
N1A N 0.32709(14) 0.47774(12) 0.43376(9) 0.0186(3) Uani 1 1 d . . . . .
H1A H 0.3859 0.4593 0.4087 0.022 Uiso 1 1 calc R U . . .
N2A N 0.13230(14) 0.53124(12) 0.43992(10) 0.0213(4) Uani 1 1 d . . . . .
H2AA H 0.1415 0.5289 0.4848 0.026 Uiso 1 1 calc R U . . .
H2AB H 0.0628 0.5502 0.4197 0.026 Uiso 1 1 calc R U . . .
S1A S 0.20689(4) 0.50938(3) 0.31476(3) 0.01791(10) Uani 1 1 d . . . . .
C1B C 0.22186(16) 0.50913(13) 0.90083(10) 0.0152(4) Uani 1 1 d . . . . .
C2B C 0.34952(17) 0.48004(16) 1.00385(11) 0.0233(4) Uani 1 1 d . . . . .
H2BC H 0.3257 0.5420 1.0023 0.035 Uiso 1 1 calc R U . . .
H2BD H 0.4319 0.4504 1.0173 0.035 Uiso 1 1 calc R U . . .
H2BE H 0.3068 0.4476 1.0403 0.035 Uiso 1 1 calc R U . . .
N1B N 0.32599(14) 0.48019(12) 0.93189(9) 0.0198(4) Uani 1 1 d . . . . .
H1B H 0.3848 0.4597 0.9076 0.024 Uiso 1 1 calc R U . . .
N2B N 0.13164(14) 0.53766(12) 0.93663(9) 0.0209(4) Uani 1 1 d . . . . .
H2BA H 0.1410 0.5374 0.9809 0.025 Uiso 1 1 calc R U . . .
H2BB H 0.0621 0.5570 0.9163 0.025 Uiso 1 1 calc R U . . .
S1B S 0.20540(4) 0.50923(3) 0.81355(3) 0.01778(10) Uani 1 1 d . . . . .
C1C C 0.06484(19) 0.26905(15) 0.50885(12) 0.0256(5) Uani 1 1 d . . . . .
H1C1 H 0.0916 0.2028 0.5320 0.031 Uiso 1 1 calc R U . . .
H1C2 H 0.1170 0.2855 0.4699 0.031 Uiso 1 1 calc R U . . .
C2C C -0.0563(2) 0.30343(15) 0.47592(13) 0.0263(5) Uani 1 1 d . . . . .
H2C1 H -0.0576 0.2735 0.4411 0.032 Uiso 1 1 calc R U . . .
H2C2 H -0.1069 0.2861 0.5156 0.032 Uiso 1 1 calc R U . . .
C3C C -0.04200(18) 0.43109(15) 0.37595(11) 0.0216(4) Uani 1 1 d . . . . .
H3C1 H -0.0361 0.3980 0.3425 0.026 Uiso 1 1 calc R U . . .
H3C2 H 0.0365 0.4227 0.3913 0.026 Uiso 1 1 calc R U . . .
C4C C -0.10753(18) 0.52890(15) 0.33784(11) 0.0212(4) Uani 1 1 d . . . . .
H4C1 H -0.0702 0.5534 0.2927 0.025 Uiso 1 1 calc R U . . .
H4C2 H -0.1868 0.5374 0.3240 0.025 Uiso 1 1 calc R U . . .
C5C C -0.17435(18) 0.66743(15) 0.35761(12) 0.0242(4) Uani 1 1 d . . . . .
H5C1 H -0.2527 0.6762 0.3416 0.029 Uiso 1 1 calc R U . . .
H5C2 H -0.1376 0.6978 0.3146 0.029 Uiso 1 1 calc R U . . .
C6C C -0.18000(18) 0.70634(15) 0.41608(13) 0.0255(5) Uani 1 1 d . . . . .
H6C1 H -0.2249 0.7714 0.3970 0.031 Uiso 1 1 calc R U . . .
H6C2 H -0.2182 0.6767 0.4587 0.031 Uiso 1 1 calc R U . . .
O1C O 0.06648(12) 0.30750(10) 0.56217(8) 0.0235(3) Uani 1 1 d . . . . .
O2C O -0.10180(12) 0.39805(10) 0.43850(8) 0.0208(3) Uani 1 1 d . . . . .
O3C O -0.10912(12) 0.57411(10) 0.38702(8) 0.0199(3) Uani 1 1 d . . . . .
C1D C 0.62712(19) 0.31949(16) 0.42896(13) 0.0264(5) Uani 1 1 d . . . . .
H1D1 H 0.5517 0.3139 0.4240 0.032 Uiso 1 1 calc R U . . .
H1D2 H 0.6879 0.2640 0.4279 0.032 Uiso 1 1 calc R U . . .
C2D C 0.63806(17) 0.39899(16) 0.36745(12) 0.0253(5) Uani 1 1 d . . . . .
H2D1 H 0.7066 0.4111 0.3773 0.030 Uiso 1 1 calc R U . . .
H2D2 H 0.6473 0.3868 0.3212 0.030 Uiso 1 1 calc R U . . .
C3D C 0.54611(18) 0.55494(16) 0.30620(12) 0.0246(5) Uani 1 1 d . . . . .
H3D1 H 0.5526 0.5489 0.2575 0.029 Uiso 1 1 calc R U . . .
H3D2 H 0.6155 0.5651 0.3172 0.029 Uiso 1 1 calc R U . . .
C4D C 0.44148(18) 0.63309(16) 0.30506(11) 0.0240(4) Uani 1 1 d . . . . .
H4D1 H 0.4371 0.6856 0.2603 0.029 Uiso 1 1 calc R U . . .
H4D2 H 0.3716 0.6178 0.3049 0.029 Uiso 1 1 calc R U . . .
C5D C 0.3506(2) 0.72475(16) 0.37383(13) 0.0297(5) Uani 1 1 d . . . . .
H5D1 H 0.2813 0.7078 0.3774 0.036 Uiso 1 1 calc R U . . .
H5D2 H 0.3399 0.7795 0.3299 0.036 Uiso 1 1 calc R U . . .
C6D C 0.3690(2) 0.74225(16) 0.44168(13) 0.0307(5) Uani 1 1 d . . . . .
H6D1 H 0.4451 0.7485 0.4423 0.037 Uiso 1 1 calc R U . . .
H6D2 H 0.3095 0.7986 0.4421 0.037 Uiso 1 1 calc R U . . .
O1D O 0.63766(13) 0.33105(10) 0.49614(8) 0.0254(3) Uani 1 1 d . . . . .
O2D O 0.53822(12) 0.47473(10) 0.36061(8) 0.0222(3) Uani 1 1 d . . . . .
O3D O 0.44873(13) 0.65381(11) 0.36831(8) 0.0260(3) Uani 1 1 d . . . . .
C1E C 0.06847(19) 0.26425(15) 1.00996(12) 0.0246(4) Uani 1 1 d . . . . .
H1E1 H 0.0947 0.1982 1.0347 0.030 Uiso 1 1 calc R U . . .
H1E2 H 0.1205 0.2791 0.9705 0.030 Uiso 1 1 calc R U . . .
C2E C -0.0531(2) 0.29833(15) 0.97774(12) 0.0260(5) Uani 1 1 d . . . . .
H2E1 H -0.0547 0.2689 0.9426 0.031 Uiso 1 1 calc R U . . .
H2E2 H -0.1030 0.2802 1.0177 0.031 Uiso 1 1 calc R U . . .
C3E C -0.03695(18) 0.42770(15) 0.88080(12) 0.0224(4) Uani 1 1 d . . . . .
H3E1 H -0.0265 0.3948 0.8467 0.027 Uiso 1 1 calc R U . . .
H3E2 H 0.0397 0.4205 0.8984 0.027 Uiso 1 1 calc R U . . .
C4E C -0.10408(18) 0.52542(15) 0.84240(11) 0.0216(4) Uani 1 1 d . . . . .
H4E1 H -0.0666 0.5504 0.7975 0.026 Uiso 1 1 calc R U . . .
H4E2 H -0.1827 0.5329 0.8281 0.026 Uiso 1 1 calc R U . . .
C5E C -0.17711(17) 0.66406(15) 0.86201(12) 0.0233(4) Uani 1 1 d . . . . .
H5E1 H -0.2551 0.6705 0.8473 0.028 Uiso 1 1 calc R U . . .
H5E2 H -0.1427 0.6953 0.8181 0.028 Uiso 1 1 calc R U . . .
C6E C -0.18380(18) 0.70484(16) 0.91959(13) 0.0250(5) Uani 1 1 d . . . . .
H6E1 H -0.2314 0.7693 0.9003 0.030 Uiso 1 1 calc R U . . .
H6E2 H -0.2192 0.6742 0.9633 0.030 Uiso 1 1 calc R U . . .
O1E O 0.07075(12) 0.30540(10) 1.06125(8) 0.0231(3) Uani 1 1 d . . . . .
O2E O -0.09953(12) 0.39313(10) 0.94109(8) 0.0208(3) Uani 1 1 d . . . . .
O3E O -0.10844(12) 0.57154(10) 0.89141(8) 0.0198(3) Uani 1 1 d . . . . .
C1F C 0.6206(2) 0.30969(19) 0.93860(16) 0.0390(7) Uani 1 1 d . . . . .
H1F1 H 0.5433 0.3071 0.9339 0.047 Uiso 1 1 calc R U . . .
H1F2 H 0.6782 0.2517 0.9401 0.047 Uiso 1 1 calc R U . . .
C2F C 0.63731(19) 0.3840(2) 0.87485(14) 0.0378(6) Uani 1 1 d . . . . .
H2F1 H 0.7076 0.3944 0.8840 0.045 Uiso 1 1 calc R U . . .
H2F2 H 0.6463 0.3680 0.8303 0.045 Uiso 1 1 calc R U . . .
C3F C 0.5542(2) 0.54031(19) 0.80846(13) 0.0348(6) Uani 1 1 d . . . . .
H3F1 H 0.5620 0.5317 0.7607 0.042 Uiso 1 1 calc R U . . .
H3F2 H 0.6248 0.5486 0.8201 0.042 Uiso 1 1 calc R U . . .
C4F C 0.4528(2) 0.62150(18) 0.80355(12) 0.0324(5) Uani 1 1 d . . . . .
H4F1 H 0.4526 0.6718 0.7579 0.039 Uiso 1 1 calc R U . . .
H4F2 H 0.3811 0.6088 0.8028 0.039 Uiso 1 1 calc R U . . .
C5F C 0.3656(2) 0.72075(18) 0.86656(15) 0.0377(6) Uani 1 1 d . . . . .
H5F1 H 0.2931 0.7079 0.8699 0.045 Uiso 1 1 calc R U . . .
H5F2 H 0.3600 0.7727 0.8210 0.045 Uiso 1 1 calc R U . . .
C6F C 0.3848(2) 0.74168(17) 0.93203(16) 0.0377(6) Uani 1 1 d . . . . .
H6F1 H 0.4639 0.7420 0.9340 0.045 Uiso 1 1 calc R U . . .
H6F2 H 0.3306 0.8017 0.9284 0.045 Uiso 1 1 calc R U . . .
O1F O 0.63267(14) 0.32466(11) 1.00414(9) 0.0307(4) Uani 1 1 d . . . . .
O2F O 0.54070(12) 0.46273(12) 0.86431(9) 0.0293(4) Uani 1 1 d . . . . .
O3F O 0.45949(14) 0.64479(12) 0.86536(9) 0.0309(4) Uani 1 1 d . . . . .
C1S C 0.32312(19) 0.17806(15) 0.32883(12) 0.0231(5) Uani 0.9078(9) 1 d D U P A 1
C2S C 0.27531(19) 0.11774(16) 0.37525(12) 0.0245(5) Uani 0.9078(9) 1 d D U P A 1
C3S C 0.2989(2) 0.03313(16) 0.37272(13) 0.0308(6) Uani 0.9078(9) 1 d D U P A 1
C4S C 0.3711(2) 0.00808(17) 0.32180(15) 0.0363(6) Uani 0.9078(9) 1 d D U P A 1
C5S C 0.4187(3) 0.06704(18) 0.27422(14) 0.0374(6) Uani 0.9078(9) 1 d D U P A 1
C6S C 0.3950(2) 0.15081(16) 0.27826(13) 0.0297(5) Uani 0.9078(9) 1 d D U P A 1
F1S F 0.20455(14) 0.13919(12) 0.42606(10) 0.0327(4) Uani 0.9078(9) 1 d D U P A 1
F2S F 0.25429(16) -0.02489(11) 0.42075(10) 0.0416(4) Uani 0.9078(9) 1 d D U P A 1
F3S F 0.39614(18) -0.07433(11) 0.31963(11) 0.0555(5) Uani 0.9078(9) 1 d D U P A 1
F4S F 0.49018(19) 0.04237(13) 0.22507(10) 0.0601(6) Uani 0.9078(9) 1 d D U P A 1
F5S F 0.44509(15) 0.20579(11) 0.23149(9) 0.0398(4) Uani 0.9078(9) 1 d D U P A 1
I1S I 0.28637(2) 0.30754(2) 0.33264(2) 0.02014(5) Uani 0.9078(9) 1 d D U P A 1
C1S' C 0.3923(4) 0.15876(14) 0.3815(3) 0.039(4) Uani 0.0922(9) 1 d G U P A 2
C2S' C 0.3255(6) 0.1050(2) 0.3989(5) 0.038(3) Uani 0.0922(9) 1 d G U P A 2
C3S' C 0.3724(8) 0.0128(2) 0.4184(6) 0.046(4) Uani 0.0922(9) 1 d G U P A 2
C4S' C 0.4895(8) -0.02726(16) 0.4203(6) 0.051(4) Uani 0.0922(9) 1 d G U P A 2
C5S' C 0.5582(6) 0.0245(3) 0.4027(7) 0.048(4) Uani 0.0922(9) 1 d G U P A 2
C6S' C 0.5096(4) 0.1163(3) 0.3840(5) 0.049(4) Uani 0.0922(9) 1 d G U P A 2
F1S' F 0.2104(6) 0.1413(4) 0.3978(7) 0.037(4) Uani 0.0922(9) 1 d G U P A 2
F2S' F 0.3045(10) -0.0374(3) 0.4372(9) 0.062(5) Uani 0.0922(9) 1 d G U P A 2
F3S' F 0.5361(10) -0.11678(18) 0.4404(8) 0.060(5) Uani 0.0922(9) 1 d G U P A 2
F4S' F 0.6725(7) -0.0145(4) 0.4053(9) 0.077(6) Uani 0.0922(9) 1 d G U P A 2
F5S' F 0.5802(3) 0.1642(4) 0.3684(8) 0.062(4) Uani 0.0922(9) 1 d G U P A 2
I1S' I 0.3201(2) 0.29978(13) 0.35126(13) 0.02014(5) Uani 0.0922(9) 1 d G U P A 2
C1X C 0.4316(7) -0.0042(6) 0.5498(5) 0.0310(11) Uani 0.4539(5) 1 d D U P A -1
C2X C 0.4723(7) -0.0792(6) 0.5305(5) 0.0304(11) Uani 0.4539(5) 1 d D U P A -1
C3X C 0.5500(7) -0.0838(6) 0.4780(5) 0.0315(12) Uani 0.4539(5) 1 d D U P A -1
C4X C 0.5899(8) -0.0137(6) 0.4439(5) 0.0310(11) Uani 0.4539(5) 1 d D U P A -1
C5X C 0.5504(7) 0.0618(6) 0.4617(5) 0.0304(11) Uani 0.4539(5) 1 d D U P A -1
C6X C 0.4715(8) 0.0666(6) 0.5143(5) 0.0315(12) Uani 0.4539(5) 1 d D U P A -1
F1X F 0.4354(11) -0.1485(7) 0.5639(8) 0.0517(17) Uani 0.4539(5) 1 d D U P A -1
F2X F 0.5887(9) -0.1583(7) 0.4608(7) 0.0518(12) Uani 0.4539(5) 1 d D U P A -1
F3X F 0.6665(4) -0.0225(3) 0.3919(3) 0.03851(11) Uani 0.4539(5) 1 d D U P A -1
F4X F 0.5874(11) 0.1314(7) 0.4286(8) 0.0517(17) Uani 0.4539(5) 1 d D U P A -1
F5X F 0.4361(9) 0.1408(7) 0.5314(7) 0.0518(12) Uani 0.4539(5) 1 d D U P A -1
I1X I 0.31396(4) 0.00362(3) 0.63198(2) 0.03851(11) Uani 0.4539(5) 1 d D U P A -1
C1T C 0.02365(18) 0.85859(14) 0.18921(12) 0.0254(5) Uani 1 1 d D . . . .
C2T C 0.0663(2) 0.90512(15) 0.12650(13) 0.0317(5) Uani 1 1 d D . . . .
C3T C 0.0222(2) 0.99737(16) 0.09464(14) 0.0377(6) Uani 1 1 d D . . . .
C4T C -0.0663(2) 1.04542(16) 0.12535(15) 0.0414(6) Uani 1 1 d D . . . .
C5T C -0.1112(2) 1.00066(16) 0.18731(16) 0.0427(7) Uani 1 1 d D . . . .
C6T C -0.0664(2) 0.90847(15) 0.21851(14) 0.0338(5) Uani 1 1 d D . . . .
F1T F 0.15283(15) 0.86070(11) 0.09476(9) 0.0494(4) Uani 1 1 d D . . . .
F2T F 0.06570(16) 1.04068(11) 0.03386(10) 0.0558(5) Uani 1 1 d D . . . .
F3T F -0.10905(16) 1.13477(10) 0.09565(12) 0.0630(5) Uani 1 1 d D . . . .
F4T F -0.19778(16) 1.04794(11) 0.21766(12) 0.0713(6) Uani 1 1 d D . . . .
F5T F -0.11227(14) 0.86830(10) 0.27953(9) 0.0514(4) Uani 1 1 d D . . . .
I1T I 0.09537(2) 0.71790(2) 0.23942(2) 0.02216(4) Uani 1 1 d D . . . .
C1U C 0.3925(2) 0.15866(15) 0.88023(13) 0.0284(5) Uani 0.9643(16) 1 d D U P B 1
C2U C 0.3252(2) 0.10445(17) 0.90167(15) 0.0368(6) Uani 0.9643(16) 1 d D U P B 1
C3U C 0.3723(3) 0.01232(17) 0.92187(18) 0.0429(7) Uani 0.9643(16) 1 d D U P B 1
C4U C 0.4890(3) -0.02786(17) 0.92075(18) 0.0433(7) Uani 0.9643(16) 1 d D U P B 1
C5U C 0.5580(2) 0.02408(19) 0.89957(18) 0.0432(7) Uani 0.9643(16) 1 d D U P B 1
C6U C 0.5091(2) 0.11604(17) 0.87993(16) 0.0358(6) Uani 0.9643(16) 1 d D U P B 1
F1U F 0.21108(16) 0.14108(13) 0.90389(17) 0.0523(6) Uani 0.9643(16) 1 d D U P B 1
F2U F 0.3044(3) -0.03835(14) 0.9429(2) 0.0691(9) Uani 0.9643(16) 1 d D U P B 1
F3U F 0.5358(3) -0.11775(11) 0.94102(16) 0.0602(6) Uani 0.9643(16) 1 d D U P B 1
F4U F 0.67333(18) -0.01381(16) 0.8956(2) 0.0659(6) Uani 0.9643(16) 1 d D U P B 1
F5U F 0.57914(15) 0.16451(13) 0.86008(13) 0.0528(5) Uani 0.9643(16) 1 d D U P B 1
I1U I 0.31852(3) 0.29948(2) 0.85136(2) 0.02276(7) Uani 0.9643(16) 1 d D U P B 1
C1U' C 0.364(2) 0.1648(4) 0.8727(15) 0.035(5) Uani 0.0357(16) 1 d G U P B 2
C2U' C 0.302(3) 0.1078(8) 0.901(2) 0.039(5) Uani 0.0357(16) 1 d G U P B 2
C3U' C 0.353(5) 0.0155(7) 0.926(3) 0.045(5) Uani 0.0357(16) 1 d G U P B 2
C4U' C 0.470(5) -0.0215(6) 0.923(3) 0.045(4) Uani 0.0357(16) 1 d G U P B 2
C5U' C 0.534(4) 0.0334(14) 0.895(3) 0.045(4) Uani 0.0357(16) 1 d G U P B 2
C6U' C 0.481(2) 0.1254(13) 0.871(2) 0.040(5) Uani 0.0357(16) 1 d G U P B 2
F1U' F 0.187(3) 0.1411(18) 0.905(3) 0.035(6) Uani 0.0357(16) 1 d G U P B 2
F2U' F 0.291(6) -0.0376(16) 0.955(4) 0.046(6) Uani 0.0357(16) 1 d G U P B 2
F3U' F 0.521(6) -0.1110(7) 0.949(4) 0.0602(6) Uani 0.0357(16) 1 d G U P B 2
F4U' F 0.648(4) -0.003(2) 0.893(4) 0.049(7) Uani 0.0357(16) 1 d G U P B 2
F5U' F 0.5468(13) 0.177(2) 0.845(3) 0.047(6) Uani 0.0357(16) 1 d G U P B 2
I1U' I 0.2843(8) 0.3060(4) 0.8333(5) 0.02276(7) Uani 0.0357(16) 1 d G U P B 2
C1V C 0.02988(18) 0.85983(14) 0.69654(12) 0.0255(5) Uani 1 1 d D . . . .
C2V C 0.0646(2) 0.90774(15) 0.63076(14) 0.0337(5) Uani 1 1 d D . . . .
C3V C 0.0253(2) 1.00045(16) 0.60268(14) 0.0388(6) Uani 1 1 d D . . . .
C4V C -0.0505(2) 1.04727(15) 0.64091(14) 0.0363(6) Uani 1 1 d D . . . .
C5V C -0.0885(2) 1.00180(15) 0.70589(14) 0.0341(5) Uani 1 1 d D . . . .
C6V C -0.0483(2) 0.90923(15) 0.73269(13) 0.0300(5) Uani 1 1 d D . . . .
F1V F 0.13945(15) 0.86427(11) 0.59237(10) 0.0524(5) Uani 1 1 d D . . . .
F2V F 0.05965(17) 1.04480(11) 0.53842(10) 0.0628(5) Uani 1 1 d D . . . .
F3V F -0.08937(15) 1.13710(10) 0.61474(10) 0.0535(5) Uani 1 1 d D . . . .
F4V F -0.16448(14) 1.04778(11) 0.74232(10) 0.0518(4) Uani 1 1 d D . . . .
F5V F -0.08731(14) 0.86745(10) 0.79625(8) 0.0456(4) Uani 1 1 d D . . . .
I1V I 0.09655(2) 0.71826(2) 0.74147(2) 0.02243(4) Uani 1 1 d D . . . .

loop_
_atom_site_aniso_label
_atom_site_aniso_U_11
_atom_site_aniso_U_22
_atom_site_aniso_U_33
_atom_site_aniso_U_23
_atom_site_aniso_U_13
_atom_site_aniso_U_12
C1A 0.0171(9) 0.0133(10) 0.0184(9) -0.0064(8) 0.0026(7) -0.0065(7)
C2A 0.0195(10) 0.0293(12) 0.0199(10) -0.0086(9) -0.0013(8) -0.0096(9)
N1A 0.0126(7) 0.0255(10) 0.0185(8) -0.0098(7) 0.0032(6) -0.0059(7)
N2A 0.0137(8) 0.0333(11) 0.0197(9) -0.0149(8) 0.0020(6) -0.0056(7)
S1A 0.0203(2) 0.0192(3) 0.0151(2) -0.00786(19) 0.00277(18) -0.00617(19)
C1B 0.0168(9) 0.0145(10) 0.0152(9) -0.0053(7) 0.0026(7) -0.0067(7)
C2B 0.0182(9) 0.0343(13) 0.0200(10) -0.0112(9) -0.0009(8) -0.0102(9)
N1B 0.0139(8) 0.0276(10) 0.0191(8) -0.0109(7) 0.0026(6) -0.0059(7)
N2B 0.0136(8) 0.0336(11) 0.0180(8) -0.0142(8) 0.0015(6) -0.0058(7)
S1B 0.0198(2) 0.0196(3) 0.0147(2) -0.00785(19) 0.00206(18) -0.00612(19)
C1C 0.0286(11) 0.0213(11) 0.0270(11) -0.0116(9) 0.0044(9) -0.0061(9)
C2C 0.0326(12) 0.0246(12) 0.0276(11) -0.0120(10) 0.0033(9) -0.0141(10)
C3C 0.0237(10) 0.0286(12) 0.0216(10) -0.0154(9) 0.0085(8) -0.0143(9)
C4C 0.0204(10) 0.0287(12) 0.0183(10) -0.0105(9) 0.0009(8) -0.0109(9)
C5C 0.0190(10) 0.0239(12) 0.0252(11) -0.0057(9) -0.0011(8) -0.0047(9)
C6C 0.0184(10) 0.0217(11) 0.0338(12) -0.0101(10) 0.0018(9) -0.0037(8)
O1C 0.0192(7) 0.0272(8) 0.0275(8) -0.0151(7) 0.0038(6) -0.0069(6)
O2C 0.0216(7) 0.0245(8) 0.0196(7) -0.0091(6) 0.0050(6) -0.0110(6)
O3C 0.0196(7) 0.0212(8) 0.0196(7) -0.0089(6) -0.0009(6) -0.0056(6)
C1D 0.0249(11) 0.0267(12) 0.0321(12) -0.0202(10) -0.0008(9) -0.0036(9)
C2D 0.0161(9) 0.0382(13) 0.0258(11) -0.0209(10) 0.0045(8) -0.0048(9)
C3D 0.0236(10) 0.0364(13) 0.0187(10) -0.0105(9) 0.0061(8) -0.0166(10)
C4D 0.0261(11) 0.0311(12) 0.0165(10) -0.0063(9) 0.0007(8) -0.0141(9)
C5D 0.0330(12) 0.0225(12) 0.0274(12) -0.0061(10) -0.0056(9) -0.0036(10)
C6D 0.0394(13) 0.0209(12) 0.0307(12) -0.0099(10) -0.0004(10) -0.0079(10)
O1D 0.0322(8) 0.0235(8) 0.0247(8) -0.0128(7) 0.0019(6) -0.0104(7)
O2D 0.0150(7) 0.0294(9) 0.0222(7) -0.0102(6) 0.0057(6) -0.0073(6)
O3D 0.0270(8) 0.0278(9) 0.0216(8) -0.0095(7) -0.0038(6) -0.0056(7)
C1E 0.0310(11) 0.0198(11) 0.0249(11) -0.0111(9) 0.0035(9) -0.0081(9)
C2E 0.0336(12) 0.0241(12) 0.0262(11) -0.0095(9) 0.0033(9) -0.0165(10)
C3E 0.0243(10) 0.0278(12) 0.0213(10) -0.0124(9) 0.0072(8) -0.0138(9)
C4E 0.0222(10) 0.0300(12) 0.0179(10) -0.0105(9) 0.0024(8) -0.0132(9)
C5E 0.0178(9) 0.0243(12) 0.0243(11) -0.0070(9) -0.0023(8) -0.0042(8)
C6E 0.0177(10) 0.0252(12) 0.0307(12) -0.0117(10) 0.0018(8) -0.0040(9)
O1E 0.0210(7) 0.0270(8) 0.0252(8) -0.0137(7) 0.0027(6) -0.0083(6)
O2E 0.0219(7) 0.0248(8) 0.0193(7) -0.0090(6) 0.0049(6) -0.0117(6)
O3E 0.0193(7) 0.0211(8) 0.0187(7) -0.0079(6) -0.0011(5) -0.0054(6)
C1F 0.0249(11) 0.0438(16) 0.0596(18) -0.0417(15) -0.0081(11) 0.0014(11)
C2F 0.0196(11) 0.0653(19) 0.0384(14) -0.0391(14) 0.0035(10) -0.0050(11)
C3F 0.0301(12) 0.0691(19) 0.0228(11) -0.0251(12) 0.0123(9) -0.0308(13)
C4F 0.0326(12) 0.0526(16) 0.0181(11) -0.0085(11) 0.0017(9) -0.0264(12)
C5F 0.0320(13) 0.0358(15) 0.0366(14) -0.0035(11) -0.0059(11) -0.0097(11)
C6F 0.0332(13) 0.0257(13) 0.0532(17) -0.0148(12) -0.0032(12) -0.0070(10)
O1F 0.0305(8) 0.0334(10) 0.0371(9) -0.0214(8) 0.0015(7) -0.0120(7)
O2F 0.0162(7) 0.0473(11) 0.0301(9) -0.0223(8) 0.0075(6) -0.0100(7)
O3F 0.0297(8) 0.0395(10) 0.0229(8) -0.0091(7) -0.0047(6) -0.0119(7)
C1S 0.0282(12) 0.0189(12) 0.0203(11) -0.0063(9) -0.0024(9) -0.0057(9)
C2S 0.0247(12) 0.0258(13) 0.0224(12) -0.0081(10) -0.0007(9) -0.0081(10)
C3S 0.0357(13) 0.0257(13) 0.0299(13) -0.0047(10) -0.0080(10) -0.0126(11)
C4S 0.0508(16) 0.0236(14) 0.0351(14) -0.0130(11) -0.0072(12) -0.0086(12)
C5S 0.0536(17) 0.0326(15) 0.0261(13) -0.0178(12) 0.0055(12) -0.0079(13)
C6S 0.0409(14) 0.0233(13) 0.0221(12) -0.0067(10) 0.0027(10) -0.0095(11)
F1S 0.0342(8) 0.0342(9) 0.0312(10) -0.0127(7) 0.0120(7) -0.0145(7)
F2S 0.0481(11) 0.0298(9) 0.0477(11) -0.0052(8) -0.0034(8) -0.0219(8)
F3S 0.0869(14) 0.0284(10) 0.0579(12) -0.0243(9) -0.0016(10) -0.0173(9)
F4S 0.0947(15) 0.0433(11) 0.0441(11) -0.0294(9) 0.0253(10) -0.0157(10)
F5S 0.0547(10) 0.0319(9) 0.0307(8) -0.0114(7) 0.0203(7) -0.0157(8)
I1S 0.02417(11) 0.01953(8) 0.01613(9) -0.00666(7) 0.00135(8) -0.00652(7)
C1S' 0.043(5) 0.030(5) 0.042(9) -0.011(5) 0.000(5) -0.014(4)
C2S' 0.044(5) 0.029(5) 0.041(7) -0.010(4) -0.001(5) -0.015(4)
C3S' 0.053(5) 0.030(5) 0.050(7) -0.010(5) -0.001(5) -0.013(4)
C4S' 0.054(5) 0.029(5) 0.064(9) -0.015(5) -0.003(5) -0.009(4)
C5S' 0.053(5) 0.039(5) 0.052(7) -0.019(5) 0.001(5) -0.014(4)
C6S' 0.045(5) 0.039(5) 0.061(9) -0.017(5) -0.001(5) -0.015(4)
F1S' 0.044(6) 0.029(6) 0.040(9) -0.006(6) 0.001(5) -0.023(5)
F2S' 0.062(8) 0.036(7) 0.081(10) -0.009(7) 0.001(7) -0.021(6)
F3S' 0.067(8) 0.025(6) 0.087(10) -0.021(6) -0.013(8) -0.012(5)
F4S' 0.065(6) 0.095(9) 0.062(10) -0.028(8) 0.002(6) -0.014(6)
F5S' 0.050(7) 0.049(7) 0.083(11) -0.017(7) -0.001(7) -0.021(6)
I1S' 0.02417(11) 0.01953(8) 0.01613(9) -0.00666(7) 0.00135(8) -0.00652(7)
C1X 0.023(3) 0.045(3) 0.0239(17) -0.0152(17) 0.0021(14) -0.008(2)
C2X 0.026(3) 0.037(3) 0.031(2) -0.0158(17) 0.0011(16) -0.011(2)
C3X 0.029(3) 0.037(3) 0.031(2) -0.0219(18) -0.0016(16) -0.004(2)
C4X 0.023(3) 0.045(3) 0.0239(17) -0.0152(17) 0.0021(14) -0.008(2)
C5X 0.026(3) 0.037(3) 0.031(2) -0.0158(17) 0.0011(16) -0.011(2)
C6X 0.029(3) 0.037(3) 0.031(2) -0.0219(18) -0.0016(16) -0.004(2)
F1X 0.050(4) 0.049(3) 0.057(3) -0.009(2) 0.003(2) -0.028(3)
F2X 0.048(4) 0.048(3) 0.066(3) -0.0376(19) 0.003(2) -0.007(3)
F3X 0.0258(2) 0.0495(3) 0.0343(2) -0.0132(2) 0.00410(16) -0.00817(16)
F4X 0.050(4) 0.049(3) 0.057(3) -0.009(2) 0.003(2) -0.028(3)
F5X 0.048(4) 0.048(3) 0.066(3) -0.0376(19) 0.003(2) -0.007(3)
I1X 0.0258(2) 0.0495(3) 0.0343(2) -0.0132(2) 0.00410(16) -0.00817(16)
C1T 0.0264(11) 0.0202(11) 0.0284(12) -0.0071(9) -0.0006(9) -0.0078(9)
C2T 0.0314(12) 0.0296(13) 0.0339(13) -0.0100(11) 0.0051(10) -0.0122(10)
C3T 0.0417(14) 0.0313(14) 0.0355(14) -0.0027(11) 0.0055(11) -0.0171(12)
C4T 0.0379(14) 0.0200(13) 0.0538(17) -0.0009(12) -0.0013(12) -0.0071(11)
C5T 0.0361(14) 0.0262(14) 0.0554(18) -0.0108(13) 0.0102(12) -0.0038(11)
C6T 0.0355(13) 0.0222(12) 0.0373(14) -0.0059(10) 0.0085(11) -0.0085(10)
F1T 0.0575(10) 0.0378(9) 0.0467(10) -0.0145(8) 0.0271(8) -0.0145(8)
F2T 0.0675(11) 0.0384(10) 0.0490(10) 0.0020(8) 0.0171(9) -0.0245(9)
F3T 0.0569(11) 0.0188(8) 0.0873(15) 0.0037(8) 0.0086(10) -0.0064(8)
F4T 0.0595(11) 0.0276(9) 0.0993(16) -0.0140(10) 0.0356(11) 0.0029(8)
F5T 0.0558(10) 0.0269(8) 0.0534(10) -0.0061(7) 0.0289(8) -0.0062(7)
I1T 0.02347(7) 0.01943(7) 0.02258(7) -0.00784(6) 0.00031(5) -0.00559(5)
C1U 0.0354(13) 0.0253(12) 0.0242(12) -0.0098(10) -0.0010(10) -0.0087(10)
C2U 0.0437(15) 0.0330(14) 0.0392(15) -0.0168(12) 0.0047(12) -0.0161(11)
C3U 0.0632(19) 0.0311(14) 0.0420(16) -0.0164(12) 0.0020(14) -0.0215(13)
C4U 0.0682(19) 0.0227(13) 0.0352(15) -0.0122(11) -0.0053(14) -0.0075(12)
C5U 0.0467(17) 0.0308(14) 0.0424(16) -0.0154(12) -0.0039(13) 0.0021(12)
C6U 0.0396(14) 0.0293(14) 0.0354(14) -0.0099(11) 0.0017(11) -0.0099(11)
F1U 0.0402(11) 0.0398(10) 0.0853(15) -0.0250(10) 0.0082(10) -0.0217(8)
F2U 0.0901(18) 0.0377(11) 0.092(2) -0.0234(11) 0.0138(14) -0.0385(11)
F3U 0.0906(16) 0.0251(9) 0.0579(13) -0.0163(8) -0.0076(11) -0.0077(9)
F4U 0.0428(12) 0.0348(11) 0.1031(17) -0.0288(12) -0.0151(12) 0.0150(8)
F5U 0.0331(9) 0.0397(11) 0.0781(15) -0.0172(10) 0.0066(9) -0.0082(8)
I1U 0.02652(13) 0.02218(8) 0.02097(11) -0.00898(7) 0.00284(11) -0.00892(7)
C1U' 0.039(6) 0.027(5) 0.039(9) -0.014(5) 0.000(6) -0.008(4)
C2U' 0.046(6) 0.031(5) 0.046(8) -0.017(5) 0.004(6) -0.015(4)
C3U' 0.059(6) 0.031(5) 0.048(8) -0.017(5) 0.005(5) -0.015(4)
C4U' 0.059(5) 0.028(5) 0.047(8) -0.015(5) 0.002(5) -0.012(4)
C5U' 0.045(6) 0.027(5) 0.054(8) -0.012(5) -0.001(6) -0.003(4)
C6U' 0.039(6) 0.027(5) 0.048(8) -0.011(5) 0.001(6) -0.007(4)
F1U' 0.044(7) 0.033(9) 0.044(11) -0.030(8) 0.002(6) -0.016(6)
F2U' 0.066(8) 0.037(8) 0.045(11) -0.025(8) 0.013(8) -0.023(7)
F3U' 0.0906(16) 0.0251(9) 0.0579(13) -0.0163(8) -0.0076(11) -0.0077(9)
F4U' 0.042(7) 0.025(9) 0.067(12) -0.012(9) -0.002(7) 0.001(6)
F5U' 0.037(8) 0.030(8) 0.063(12) -0.009(8) 0.003(8) -0.006(7)
I1U' 0.02652(13) 0.02218(8) 0.02097(11) -0.00898(7) 0.00284(11) -0.00892(7)
C1V 0.0263(11) 0.0215(11) 0.0275(11) -0.0066(9) -0.0010(9) -0.0086(9)
C2V 0.0330(12) 0.0261(13) 0.0395(14) -0.0108(11) 0.0090(11) -0.0094(10)
C3V 0.0422(14) 0.0261(14) 0.0410(15) -0.0017(11) 0.0081(12) -0.0151(11)
C4V 0.0340(13) 0.0177(12) 0.0492(16) -0.0051(11) -0.0023(11) -0.0056(10)
C5V 0.0303(12) 0.0249(13) 0.0434(15) -0.0146(11) 0.0024(11) -0.0025(10)
C6V 0.0316(12) 0.0256(12) 0.0300(12) -0.0068(10) 0.0012(10) -0.0096(10)
F1V 0.0645(11) 0.0338(9) 0.0501(10) -0.0137(8) 0.0308(9) -0.0130(8)
F2V 0.0802(13) 0.0322(9) 0.0586(12) 0.0010(8) 0.0299(10) -0.0215(9)
F3V 0.0540(10) 0.0177(8) 0.0723(12) -0.0035(8) 0.0034(9) -0.0057(7)
F4V 0.0513(10) 0.0317(9) 0.0641(11) -0.0222(8) 0.0149(8) -0.0011(7)
F5V 0.0588(10) 0.0300(8) 0.0370(9) -0.0090(7) 0.0194(7) -0.0085(7)
I1V 0.02483(7) 0.01902(7) 0.02254(7) -0.00721(5) -0.00029(5) -0.00633(5)

loop_
_atom_type_symbol
_atom_type_description
_atom_type_scat_dispersion_real
_atom_type_scat_dispersion_imag
_atom_type_scat_source
C C 0.0033 0.0016 'International Tables Vol C Tables 4.2.6.8 and 6.1.1.4'
H H 0.0000 0.0000 'International Tables Vol C Tables 4.2.6.8 and 6.1.1.4'
F F 0.0171 0.0103 'International Tables Vol C Tables 4.2.6.8 and 6.1.1.4'
I I -0.4742 1.8119 'International Tables Vol C Tables 4.2.6.8 and 6.1.1.4'
N N 0.0061 0.0033 'International Tables Vol C Tables 4.2.6.8 and 6.1.1.4'
O O 0.0106 0.0060 'International Tables Vol C Tables 4.2.6.8 and 6.1.1.4'
S S 0.1246 0.1234 'International Tables Vol C Tables 4.2.6.8 and 6.1.1.4'

loop_
_geom_angle_atom_site_label_1
_geom_angle_atom_site_label_2
_geom_angle_atom_site_label_3
_geom_angle
_geom_angle_site_symmetry_1
N2A C1A N1A 119.63(18) .
N2A C1A S1A 120.83(15) .
N1A C1A S1A 119.54(15) .
N1A C2A H2AC 109.5 .
N1A C2A H2AD 109.5 .
H2AC C2A H2AD 109.5 .
N1A C2A H2AE 109.5 .
H2AC C2A H2AE 109.5 .
H2AD C2A H2AE 109.5 .
C1A N1A C2A 124.36(17) .
C1A N1A H1A 117.8 .
C2A N1A H1A 117.8 .
C1A N2A H2AA 120.0 .
C1A N2A H2AB 120.0 .
H2AA N2A H2AB 120.0 .
N2B C1B N1B 119.55(18) .
N2B C1B S1B 120.75(15) .
N1B C1B S1B 119.70(15) .
N1B C2B H2BC 109.5 .
N1B C2B H2BD 109.5 .
H2BC C2B H2BD 109.5 .
N1B C2B H2BE 109.5 .
H2BC C2B H2BE 109.5 .
H2BD C2B H2BE 109.5 .
C1B N1B C2B 124.13(17) .
C1B N1B H1B 117.9 .
C2B N1B H1B 117.9 .
C1B N2B H2BA 120.0 .
C1B N2B H2BB 120.0 .
H2BA N2B H2BB 120.0 .
O1C C1C C2C 109.14(17) .
O1C C1C H1C1 109.9 .
C2C C1C H1C1 109.9 .
O1C C1C H1C2 109.9 .
C2C C1C H1C2 109.9 .
H1C1 C1C H1C2 108.3 .
O2C C2C C1C 114.57(17) .
O2C C2C H2C1 108.6 .
C1C C2C H2C1 108.6 .
O2C C2C H2C2 108.6 .
C1C C2C H2C2 108.6 .
H2C1 C2C H2C2 107.6 .
O2C C3C C4C 107.99(17) .
O2C C3C H3C1 110.1 .
C4C C3C H3C1 110.1 .
O2C C3C H3C2 110.1 .
C4C C3C H3C2 110.1 .
H3C1 C3C H3C2 108.4 .
O3C C4C C3C 107.97(16) .
O3C C4C H4C1 110.1 .
C3C C4C H4C1 110.1 .
O3C C4C H4C2 110.1 .
C3C C4C H4C2 110.1 .
H4C1 C4C H4C2 108.4 .
O3C C5C C6C 108.35(17) .
O3C C5C H5C1 110.0 .
C6C C5C H5C1 110.0 .
O3C C5C H5C2 110.0 .
C6C C5C H5C2 110.0 .
H5C1 C5C H5C2 108.4 .
O1C C6C C5C 108.60(17) 2_566
O1C C6C H6C1 110.0 2_566
C5C C6C H6C1 110.0 .
O1C C6C H6C2 110.0 2_566
C5C C6C H6C2 110.0 .
H6C1 C6C H6C2 108.4 .
C6C O1C C1C 111.99(16) 2_566
C2C O2C C3C 114.37(16) .
C5C O3C C4C 112.79(16) .
O1D C1D C2D 108.61(17) .
O1D C1D H1D1 110.0 .
C2D C1D H1D1 110.0 .
O1D C1D H1D2 110.0 .
C2D C1D H1D2 110.0 .
H1D1 C1D H1D2 108.3 .
O2D C2D C1D 109.23(17) .
O2D C2D H2D1 109.8 .
C1D C2D H2D1 109.8 .
O2D C2D H2D2 109.8 .
C1D C2D H2D2 109.8 .
H2D1 C2D H2D2 108.3 .
O2D C3D C4D 109.66(16) .
O2D C3D H3D1 109.7 .
C4D C3D H3D1 109.7 .
O2D C3D H3D2 109.7 .
C4D C3D H3D2 109.7 .
H3D1 C3D H3D2 108.2 .
O3D C4D C3D 108.51(17) .
O3D C4D H4D1 110.0 .
C3D C4D H4D1 110.0 .
O3D C4D H4D2 110.0 .
C3D C4D H4D2 110.0 .
H4D1 C4D H4D2 108.4 .
O3D C5D C6D 108.04(18) .
O3D C5D H5D1 110.1 .
C6D C5D H5D1 110.1 .
O3D C5D H5D2 110.1 .
C6D C5D H5D2 110.1 .
H5D1 C5D H5D2 108.4 .
O1D C6D C5D 108.23(19) 2_666
O1D C6D H6D1 110.1 2_666
C5D C6D H6D1 110.1 .
O1D C6D H6D2 110.1 2_666
C5D C6D H6D2 110.1 .
H6D1 C6D H6D2 108.4 .
C6D O1D C1D 112.98(17) 2_666
C2D O2D C3D 112.38(16) .
C5D O3D C4D 112.70(16) .
O1E C1E C2E 108.75(18) .
O1E C1E H1E1 109.9 .
C2E C1E H1E1 109.9 .
O1E C1E H1E2 109.9 .
C2E C1E H1E2 109.9 .
H1E1 C1E H1E2 108.3 .
O2E C2E C1E 114.52(17) .
O2E C2E H2E1 108.6 .
C1E C2E H2E1 108.6 .
O2E C2E H2E2 108.6 .
C1E C2E H2E2 108.6 .
H2E1 C2E H2E2 107.6 .
O2E C3E C4E 107.84(17) .
O2E C3E H3E1 110.1 .
C4E C3E H3E1 110.1 .
O2E C3E H3E2 110.1 .
C4E C3E H3E2 110.1 .
H3E1 C3E H3E2 108.5 .
O3E C4E C3E 108.28(16) .
O3E C4E H4E1 110.0 .
C3E C4E H4E1 110.0 .
O3E C4E H4E2 110.0 .
C3E C4E H4E2 110.0 .
H4E1 C4E H4E2 108.4 .
O3E C5E C6E 108.73(17) .
O3E C5E H5E1 109.9 .
C6E C5E H5E1 109.9 .
O3E C5E H5E2 109.9 .
C6E C5E H5E2 109.9 .
H5E1 C5E H5E2 108.3 .
O1E C6E C5E 108.08(17) 2_567
O1E C6E H6E1 110.1 2_567
C5E C6E H6E1 110.1 .
O1E C6E H6E2 110.1 2_567
C5E C6E H6E2 110.1 .
H6E1 C6E H6E2 108.4 .
C6E O1E C1E 112.39(16) 2_567
C3E O2E C2E 114.23(16) .
C5E O3E C4E 112.78(16) .
O1F C1F C2F 109.1(2) .
O1F C1F H1F1 109.9 .
C2F C1F H1F1 109.9 .
O1F C1F H1F2 109.9 .
C2F C1F H1F2 109.9 .
H1F1 C1F H1F2 108.3 .
O2F C2F C1F 108.91(19) .
O2F C2F H2F1 109.9 .
C1F C2F H2F1 109.9 .
O2F C2F H2F2 109.9 .
C1F C2F H2F2 109.9 .
H2F1 C2F H2F2 108.3 .
O2F C3F C4F 109.97(18) .
O2F C3F H3F1 109.7 .
C4F C3F H3F1 109.7 .
O2F C3F H3F2 109.7 .
C4F C3F H3F2 109.7 .
H3F1 C3F H3F2 108.2 .
O3F C4F C3F 108.39(19) .
O3F C4F H4F1 110.0 .
C3F C4F H4F1 110.0 .
O3F C4F H4F2 110.0 .
C3F C4F H4F2 110.0 .
H4F1 C4F H4F2 108.4 .
O3F C5F C6F 108.1(2) .
O3F C5F H5F1 110.1 .
C6F C5F H5F1 110.1 .
O3F C5F H5F2 110.1 .
C6F C5F H5F2 110.1 .
H5F1 C5F H5F2 108.4 .
O1F C6F C5F 108.5(2) 2_667
O1F C6F H6F1 110.0 2_667
C5F C6F H6F1 110.0 .
O1F C6F H6F2 110.0 2_667
C5F C6F H6F2 110.0 .
H6F1 C6F H6F2 108.4 .
C6F O1F C1F 113.3(2) 2_667
C2F O2F C3F 112.85(18) .
C5F O3F C4F 112.88(18) .
C2S C1S C6S 116.9(2) .
C2S C1S I1S 122.03(17) .
C6S C1S I1S 121.03(17) .
F1S C2S C1S 120.5(2) .
F1S C2S C3S 117.3(2) .
C1S C2S C3S 122.1(2) .
F2S C3S C4S 120.3(2) .
F2S C3S C2S 120.3(2) .
C4S C3S C2S 119.4(2) .
F3S C4S C5S 120.3(2) .
F3S C4S C3S 119.9(2) .
C5S C4S C3S 119.8(2) .
F4S C5S C4S 119.9(2) .
F4S C5S C6S 120.3(2) .
C4S C5S C6S 119.8(2) .
F5S C6S C5S 117.8(2) .
F5S C6S C1S 120.3(2) .
C5S C6S C1S 121.9(2) .
C2S' C1S' C6S' 116.9 .
C2S' C1S' I1S' 122.0 .
C6S' C1S' I1S' 121.1 .
F1S' C2S' C1S' 120.4 .
F1S' C2S' C3S' 117.4 .
C1S' C2S' C3S' 122.2 .
F2S' C3S' C4S' 120.3 .
F2S' C3S' C2S' 120.3 .
C4S' C3S' C2S' 119.3 .
F3S' C4S' C5S' 120.3 .
F3S' C4S' C3S' 119.9 .
C5S' C4S' C3S' 119.8 .
F4S' C5S' C4S' 119.9 .
F4S' C5S' C6S' 120.3 .
C4S' C5S' C6S' 119.8 .
F5S' C6S' C5S' 117.8 .
F5S' C6S' C1S' 120.3 .
C5S' C6S' C1S' 121.9 .
C2X C1X C6X 118.4(5) .
C2X C1X I1X 121.4(4) .
C6X C1X I1X 120.3(4) .
F1X C2X C3X 119.7(6) .
F1X C2X C1X 119.7(6) .
C3X C2X C1X 120.6(5) .
F2X C3X C2X 119.1(6) .
F2X C3X C4X 120.5(6) .
C2X C3X C4X 120.4(5) .
F3X C4X C5X 122.5(5) .
F3X C4X C3X 117.3(5) .
C5X C4X C3X 120.2(5) .
F4X C5X C4X 121.1(6) .
F4X C5X C6X 119.5(6) .
C4X C5X C6X 119.3(5) .
F5X C6X C5X 117.8(5) .
F5X C6X C1X 121.1(6) .
C5X C6X C1X 121.1(5) .
C6T C1T C2T 117.1(2) .
C6T C1T I1T 121.33(16) .
C2T C1T I1T 121.58(16) .
F1T C2T C3T 117.9(2) .
F1T C2T C1T 120.1(2) .
C3T C2T C1T 121.9(2) .
F2T C3T C4T 119.6(2) .
F2T C3T C2T 120.5(2) .
C4T C3T C2T 119.8(2) .
F3T C4T C3T 120.6(2) .
F3T C4T C5T 120.0(2) .
C3T C4T C5T 119.4(2) .
F4T C5T C4T 119.4(2) .
F4T C5T C6T 120.5(2) .
C4T C5T C6T 120.2(2) .
F5T C6T C5T 117.7(2) .
F5T C6T C1T 120.7(2) .
C5T C6T C1T 121.6(2) .
C6U C1U C2U 116.8(2) .
C6U C1U I1U 122.13(17) .
C2U C1U I1U 121.08(17) .
F1U C2U C3U 118.0(2) .
F1U C2U C1U 120.2(2) .
C3U C2U C1U 121.8(2) .
F2U C3U C4U 120.0(2) .
F2U C3U C2U 120.2(3) .
C4U C3U C2U 119.8(2) .
F3U C4U C5U 120.0(3) .
F3U C4U C3U 120.2(2) .
C5U C4U C3U 119.8(2) .
F4U C5U C4U 120.9(2) .
F4U C5U C6U 119.6(2) .
C4U C5U C6U 119.4(2) .
F5U C6U C5U 117.7(2) .
F5U C6U C1U 119.9(2) .
C5U C6U C1U 122.4(2) .
C2U' C1U' C6U' 116.9 .
C2U' C1U' I1U' 122.0 .
C6U' C1U' I1U' 121.1 .
F1U' C2U' C1U' 120.4 .
F1U' C2U' C3U' 117.4 .
C1U' C2U' C3U' 122.2 .
F2U' C3U' C4U' 120.3 .
F2U' C3U' C2U' 120.3 .
C4U' C3U' C2U' 119.3 .
F3U' C4U' C5U' 120.3 .
F3U' C4U' C3U' 119.9 .
C5U' C4U' C3U' 119.8 .
F4U' C5U' C4U' 119.9 .
F4U' C5U' C6U' 120.3 .
C4U' C5U' C6U' 119.8 .
F5U' C6U' C5U' 117.8 .
F5U' C6U' C1U' 120.3 .
C5U' C6U' C1U' 121.9 .
C6V C1V C2V 116.9(2) .
C6V C1V I1V 121.37(16) .
C2V C1V I1V 121.75(16) .
F1V C2V C3V 117.8(2) .
F1V C2V C1V 120.1(2) .
C3V C2V C1V 122.1(2) .
F2V C3V C4V 120.0(2) .
F2V C3V C2V 120.6(2) .
C4V C3V C2V 119.5(2) .
F3V C4V C3V 120.4(2) .
F3V C4V C5V 119.6(2) .
C3V C4V C5V 120.0(2) .
F4V C5V C4V 119.9(2) .
F4V C5V C6V 120.6(2) .
C4V C5V C6V 119.5(2) .
F5V C6V C5V 117.6(2) .
F5V C6V C1V 120.27(19) .
C5V C6V C1V 122.1(2) .

loop_
_geom_bond_atom_site_label_1
_geom_bond_atom_site_label_2
_geom_bond_distance
_geom_bond_site_symmetry_2
C1A N2A 1.322(2) .
C1A N1A 1.323(2) .
C1A S1A 1.731(2) .
C2A N1A 1.459(3) .
C2A H2AC 0.9800 .
C2A H2AD 0.9800 .
C2A H2AE 0.9800 .
N1A H1A 0.8800 .
N2A H2AA 0.8800 .
N2A H2AB 0.8800 .
C1B N2B 1.319(2) .
C1B N1B 1.323(2) .
C1B S1B 1.7351(19) .
C2B N1B 1.459(3) .
C2B H2BC 0.9800 .
C2B H2BD 0.9800 .
C2B H2BE 0.9800 .
N1B H1B 0.8800 .
N2B H2BA 0.8800 .
N2B H2BB 0.8800 .
C1C O1C 1.421(3) .
C1C C2C 1.513(3) .
C1C H1C1 0.9900 .
C1C H1C2 0.9900 .
C2C O2C 1.424(3) .
C2C H2C1 0.9900 .
C2C H2C2 0.9900 .
C3C O2C 1.425(2) .
C3C C4C 1.499(3) .
C3C H3C1 0.9900 .
C3C H3C2 0.9900 .
C4C O3C 1.427(2) .
C4C H4C1 0.9900 .
C4C H4C2 0.9900 .
C5C O3C 1.424(3) .
C5C C6C 1.501(3) .
C5C H5C1 0.9900 .
C5C H5C2 0.9900 .
C6C O1C 1.420(2) 2_566
C6C H6C1 0.9900 .
C6C H6C2 0.9900 .
O1C C6C 1.420(2) 2_566
C1D O1D 1.419(3) .
C1D C2D 1.493(3) .
C1D H1D1 0.9900 .
C1D H1D2 0.9900 .
C2D O2D 1.419(3) .
C2D H2D1 0.9900 .
C2D H2D2 0.9900 .
C3D O2D 1.427(3) .
C3D C4D 1.499(3) .
C3D H3D1 0.9900 .
C3D H3D2 0.9900 .
C4D O3D 1.420(2) .
C4D H4D1 0.9900 .
C4D H4D2 0.9900 .
C5D O3D 1.419(3) .
C5D C6D 1.510(3) .
C5D H5D1 0.9900 .
C5D H5D2 0.9900 .
C6D O1D 1.417(3) 2_666
C6D H6D1 0.9900 .
C6D H6D2 0.9900 .
O1D C6D 1.417(3) 2_666
C1E O1E 1.421(2) .
C1E C2E 1.514(3) .
C1E H1E1 0.9900 .
C1E H1E2 0.9900 .
C2E O2E 1.425(3) .
C2E H2E1 0.9900 .
C2E H2E2 0.9900 .
C3E O2E 1.424(2) .
C3E C4E 1.503(3) .
C3E H3E1 0.9900 .
C3E H3E2 0.9900 .
C4E O3E 1.428(2) .
C4E H4E1 0.9900 .
C4E H4E2 0.9900 .
C5E O3E 1.424(3) .
C5E C6E 1.505(3) .
C5E H5E1 0.9900 .
C5E H5E2 0.9900 .
C6E O1E 1.418(2) 2_567
C6E H6E1 0.9900 .
C6E H6E2 0.9900 .
O1E C6E 1.418(2) 2_567
C1F O1F 1.422(3) .
C1F C2F 1.486(4) .
C1F H1F1 0.9900 .
C1F H1F2 0.9900 .
C2F O2F 1.416(3) .
C2F H2F1 0.9900 .
C2F H2F2 0.9900 .
C3F O2F 1.433(3) .
C3F C4F 1.491(4) .
C3F H3F1 0.9900 .
C3F H3F2 0.9900 .
C4F O3F 1.417(3) .
C4F H4F1 0.9900 .
C4F H4F2 0.9900 .
C5F O3F 1.417(3) .
C5F C6F 1.502(4) .
C5F H5F1 0.9900 .
C5F H5F2 0.9900 .
C6F O1F 1.413(3) 2_667
C6F H6F1 0.9900 .
C6F H6F2 0.9900 .
O1F C6F 1.413(3) 2_667
C1S C2S 1.380(3) .
C1S C6S 1.382(3) .
C1S I1S 2.115(2) .
C2S F1S 1.345(3) .
C2S C3S 1.383(3) .
C3S F2S 1.342(3) .
C3S C4S 1.376(3) .
C4S F3S 1.341(3) .
C4S C5S 1.371(3) .
C5S F4S 1.342(3) .
C5S C6S 1.381(3) .
C6S F5S 1.343(3) .
C1S' C2S' 1.3790 .
C1S' C6S' 1.3820 .
C1S' I1S' 2.1145 .
C2S' F1S' 1.3478 .
C2S' C3S' 1.3825 .
C3S' F2S' 1.3428 .
C3S' C4S' 1.3759 .
C4S' F3S' 1.3412 .
C4S' C5S' 1.3717 .
C5S' F4S' 1.3415 .
C5S' C6S' 1.3806 .
C6S' F5S' 1.3432 .
C1X C2X 1.376(5) .
C1X C6X 1.392(5) .
C1X I1X 2.104(5) .
C2X F1X 1.342(5) .
C2X C3X 1.364(5) .
C3X F2X 1.345(5) .
C3X C4X 1.379(5) .
C4X F3X 1.356(6) .
C4X C5X 1.367(5) .
C5X F4X 1.347(6) .
C5X C6X 1.374(5) .
C6X F5X 1.340(5) .
C1T C6T 1.380(3) .
C1T C2T 1.383(3) .
C1T I1T 2.108(2) .
C2T F1T 1.339(3) .
C2T C3T 1.379(3) .
C3T F2T 1.343(3) .
C3T C4T 1.370(3) .
C4T F3T 1.334(3) .
C4T C5T 1.376(3) .
C5T F4T 1.346(3) .
C5T C6T 1.377(3) .
C6T F5T 1.343(3) .
C1U C6U 1.381(3) .
C1U C2U 1.388(3) .
C1U I1U 2.116(2) .
C2U F1U 1.344(3) .
C2U C3U 1.381(3) .
C3U F2U 1.350(3) .
C3U C4U 1.377(4) .
C4U F3U 1.347(3) .
C4U C5U 1.376(4) .
C5U F4U 1.365(3) .
C5U C6U 1.381(3) .
C6U F5U 1.344(3) .
C1U' C2U' 1.3791 .
C1U' C6U' 1.3820 .
C1U' I1U' 2.1145 .
C2U' F1U' 1.3477 .
C2U' C3U' 1.3825 .
C3U' F2U' 1.3428 .
C3U' C4U' 1.3759 .
C4U' F3U' 1.3412 .
C4U' C5U' 1.3717 .
C5U' F4U' 1.3416 .
C5U' C6U' 1.3805 .
C6U' F5U' 1.3432 .
C1V C6V 1.384(3) .
C1V C2V 1.385(3) .
C1V I1V 2.111(2) .
C2V F1V 1.341(3) .
C2V C3V 1.381(3) .
C3V F2V 1.341(3) .
C3V C4V 1.374(3) .
C4V F3V 1.338(3) .
C4V C5V 1.378(3) .
C5V F4V 1.344(3) .
C5V C6V 1.379(3) .
C6V F5V 1.343(3) .

loop_
_geom_torsion_atom_site_label_1
_geom_torsion_atom_site_label_2
_geom_torsion_atom_site_label_3
_geom_torsion_atom_site_label_4
_geom_torsion
_geom_torsion_site_symmetry_4
N2A C1A N1A C2A -2.5(3) .
S1A C1A N1A C2A 177.99(16) .
N2B C1B N1B C2B -2.1(3) .
S1B C1B N1B C2B 177.88(16) .
O1C C1C C2C O2C 61.9(2) .
O2C C3C C4C O3C 62.4(2) .
O3C C5C C6C O1C 59.6(2) 2_566
C2C C1C O1C C6C -167.44(18) 2_566
C1C C2C O2C C3C 63.3(2) .
C4C C3C O2C C2C 173.51(16) .
C6C C5C O3C C4C 174.51(16) .
C3C C4C O3C C5C -177.11(16) .
O1D C1D C2D O2D -71.3(2) .
O2D C3D C4D O3D 73.3(2) .
O3D C5D C6D O1D -70.6(2) 2_666
C2D C1D O1D C6D -178.66(18) 2_666
C1D C2D O2D C3D 175.74(16) .
C4D C3D O2D C2D -176.45(16) .
C6D C5D O3D C4D -178.69(18) .
C3D C4D O3D C5D -177.37(18) .
O1E C1E C2E O2E 59.2(2) .
O2E C3E C4E O3E 64.8(2) .
O3E C5E C6E O1E 59.9(2) 2_567
C2E C1E O1E C6E -165.31(18) 2_567
C4E C3E O2E C2E 172.92(16) .
C1E C2E O2E C3E 60.0(2) .
C6E C5E O3E C4E 175.65(16) .
C3E C4E O3E C5E -175.96(16) .
O1F C1F C2F O2F -72.0(2) .
O2F C3F C4F O3F 73.3(2) .
O3F C5F C6F O1F -72.4(2) 2_667
C2F C1F O1F C6F 178.45(19) 2_667
C1F C2F O2F C3F 174.12(18) .
C4F C3F O2F C2F -176.45(18) .
C6F C5F O3F C4F -177.2(2) .
C3F C4F O3F C5F -179.04(19) .
C6S C1S C2S F1S 179.9(2) .
I1S C1S C2S F1S -1.3(3) .
C6S C1S C2S C3S 1.0(3) .
I1S C1S C2S C3S 179.80(17) .
F1S C2S C3S F2S -1.6(3) .
C1S C2S C3S F2S 177.3(2) .
F1S C2S C3S C4S -179.8(2) .
C1S C2S C3S C4S -0.9(3) .
F2S C3S C4S F3S 0.7(4) .
C2S C3S C4S F3S 178.9(2) .
F2S C3S C4S C5S -178.3(2) .
C2S C3S C4S C5S -0.1(4) .
F3S C4S C5S F4S 0.3(4) .
C3S C4S C5S F4S 179.2(3) .
F3S C4S C5S C6S -178.2(3) .
C3S C4S C5S C6S 0.8(4) .
F4S C5S C6S F5S 0.4(4) .
C4S C5S C6S F5S 178.8(3) .
F4S C5S C6S C1S -179.1(3) .
C4S C5S C6S C1S -0.6(4) .
C2S C1S C6S F5S -179.7(2) .
I1S C1S C6S F5S 1.5(3) .
C2S C1S C6S C5S -0.3(4) .
I1S C1S C6S C5S -179.0(2) .
C6S' C1S' C2S' F1S' 179.9 .
I1S' C1S' C2S' F1S' -0.8 .
C6S' C1S' C2S' C3S' 0.4 .
I1S' C1S' C2S' C3S' 179.7 .
F1S' C2S' C3S' F2S' -1.7 .
C1S' C2S' C3S' F2S' 177.8 .
F1S' C2S' C3S' C4S' -179.9 .
C1S' C2S' C3S' C4S' -0.4 .
F2S' C3S' C4S' F3S' 0.6 .
C2S' C3S' C4S' F3S' 178.8 .
F2S' C3S' C4S' C5S' -178.3 .
C2S' C3S' C4S' C5S' -0.1 .
F3S' C4S' C5S' F4S' 0.3 .
C3S' C4S' C5S' F4S' 179.3 .
F3S' C4S' C5S' C6S' -178.2 .
C3S' C4S' C5S' C6S' 0.7 .
F4S' C5S' C6S' F5S' 0.3 .
C4S' C5S' C6S' F5S' 178.9 .
F4S' C5S' C6S' C1S' -179.3 .
C4S' C5S' C6S' C1S' -0.7 .
C2S' C1S' C6S' F5S' -179.4 .
I1S' C1S' C6S' F5S' 1.3 .
C2S' C1S' C6S' C5S' 0.2 .
I1S' C1S' C6S' C5S' -179.1 .
C6X C1X C2X F1X 180.0(10) .
I1X C1X C2X F1X 0.8(10) .
C6X C1X C2X C3X 0.3(6) .
I1X C1X C2X C3X -178.9(5) .
F1X C2X C3X F2X -0.2(11) .
C1X C2X C3X F2X 179.4(8) .
F1X C2X C3X C4X -179.1(10) .
C1X C2X C3X C4X 0.6(6) .
F2X C3X C4X F3X 1.6(12) .
C2X C3X C4X F3X -179.5(6) .
F2X C3X C4X C5X -179.9(7) .
C2X C3X C4X C5X -1.0(11) .
F3X C4X C5X F4X -1.0(13) .
C3X C4X C5X F4X -179.4(10) .
F3X C4X C5X C6X 179.0(8) .
C3X C4X C5X C6X 0.6(10) .
F4X C5X C6X F5X -1.2(13) .
C4X C5X C6X F5X 178.8(8) .
F4X C5X C6X C1X -179.7(10) .
C4X C5X C6X C1X 0.3(10) .
C2X C1X C6X F5X -179.2(7) .
I1X C1X C6X F5X 0.0(11) .
C2X C1X C6X C5X -0.7(11) .
I1X C1X C6X C5X 178.5(5) .
C6T C1T C2T F1T -179.3(2) .
I1T C1T C2T F1T 2.1(3) .
C6T C1T C2T C3T 0.7(4) .
I1T C1T C2T C3T -177.9(2) .
F1T C2T C3T F2T -0.3(4) .
C1T C2T C3T F2T 179.8(2) .
F1T C2T C3T C4T -179.9(2) .
C1T C2T C3T C4T 0.1(4) .
F2T C3T C4T F3T -0.4(4) .
C2T C3T C4T F3T 179.3(3) .
F2T C3T C4T C5T 179.5(3) .
C2T C3T C4T C5T -0.8(4) .
F3T C4T C5T F4T -0.4(4) .
C3T C4T C5T F4T 179.7(3) .
F3T C4T C5T C6T -179.3(3) .
C3T C4T C5T C6T 0.8(5) .
F4T C5T C6T F5T 0.1(4) .
C4T C5T C6T F5T 179.0(3) .
F4T C5T C6T C1T -178.9(3) .
C4T C5T C6T C1T 0.0(4) .
C2T C1T C6T F5T -179.7(2) .
I1T C1T C6T F5T -1.1(3) .
C2T C1T C6T C5T -0.8(4) .
I1T C1T C6T C5T 177.8(2) .
C6U C1U C2U F1U 179.5(2) .
I1U C1U C2U F1U 0.5(3) .
C6U C1U C2U C3U 0.1(3) .
I1U C1U C2U C3U -178.89(18) .
F1U C2U C3U F2U 0.1(3) .
C1U C2U C3U F2U 179.5(2) .
F1U C2U C3U C4U -179.6(3) .
C1U C2U C3U C4U -0.2(3) .
F2U C3U C4U F3U -0.4(4) .
C2U C3U C4U F3U 179.4(2) .
F2U C3U C4U C5U -179.7(3) .
C2U C3U C4U C5U 0.1(4) .
F3U C4U C5U F4U 3.0(4) .
C3U C4U C5U F4U -177.7(3) .
F3U C4U C5U C6U -179.1(3) .
C3U C4U C5U C6U 0.2(4) .
F4U C5U C6U F5U -2.5(4) .
C4U C5U C6U F5U 179.5(3) .
F4U C5U C6U C1U 177.6(3) .
C4U C5U C6U C1U -0.4(4) .
C2U C1U C6U F5U -179.7(2) .
I1U C1U C6U F5U -0.7(3) .
C2U C1U C6U C5U 0.2(4) .
I1U C1U C6U C5U 179.2(2) .
C6U' C1U' C2U' F1U' 179.9 .
I1U' C1U' C2U' F1U' -0.8 .
C6U' C1U' C2U' C3U' 0.4 .
I1U' C1U' C2U' C3U' 179.7 .
F1U' C2U' C3U' F2U' -1.7 .
C1U' C2U' C3U' F2U' 177.8 .
F1U' C2U' C3U' C4U' -179.9 .
C1U' C2U' C3U' C4U' -0.4 .
F2U' C3U' C4U' F3U' 0.6 .
C2U' C3U' C4U' F3U' 178.8 .
F2U' C3U' C4U' C5U' -178.3 .
C2U' C3U' C4U' C5U' -0.1 .
F3U' C4U' C5U' F4U' 0.3 .
C3U' C4U' C5U' F4U' 179.3 .
F3U' C4U' C5U' C6U' -178.2 .
C3U' C4U' C5U' C6U' 0.7 .
F4U' C5U' C6U' F5U' 0.3 .
C4U' C5U' C6U' F5U' 178.9 .
F4U' C5U' C6U' C1U' -179.3 .
C4U' C5U' C6U' C1U' -0.7 .
C2U' C1U' C6U' F5U' -179.4 .
I1U' C1U' C6U' F5U' 1.3 .
C2U' C1U' C6U' C5U' 0.2 .
I1U' C1U' C6U' C5U' -179.1 .
C6V C1V C2V F1V -179.3(2) .
I1V C1V C2V F1V 2.5(3) .
C6V C1V C2V C3V 1.1(4) .
I1V C1V C2V C3V -177.0(2) .
F1V C2V C3V F2V 1.2(4) .
C1V C2V C3V F2V -179.3(2) .
F1V C2V C3V C4V -179.3(2) .
C1V C2V C3V C4V 0.3(4) .
F2V C3V C4V F3V -0.7(4) .
C2V C3V C4V F3V 179.8(2) .
F2V C3V C4V C5V 178.1(3) .
C2V C3V C4V C5V -1.4(4) .
F3V C4V C5V F4V 0.3(4) .
C3V C4V C5V F4V -178.5(2) .
F3V C4V C5V C6V 179.9(2) .
C3V C4V C5V C6V 1.2(4) .
F4V C5V C6V F5V -0.5(4) .
C4V C5V C6V F5V 179.9(2) .
F4V C5V C6V C1V 180.0(2) .
C4V C5V C6V C1V 0.3(4) .
C2V C1V C6V F5V 179.0(2) .
I1V C1V C6V F5V -2.8(3) .
C2V C1V C6V C5V -1.4(4) .
I1V C1V C6V C5V 176.77(19) .
